data_7022134
loop_
_publ_author_name
'Shanmugaraju, Sankarasekaran'
'Bar, Arun Kumar'
'Jadhav, Harshal'
'Moon, Dohyun'
'Mukherjee, Partha Sarathi'

_publ_section_title
;
 Coordination self-assembly of tetranuclear Pt(II) macrocycles with an
 organometallic backbone for sensing of acyclic dicarboxylic acids.
;
_journal_issue 8
_journal_name_full 'Dalton transactions (Cambridge, England : 2003)'
_journal_page_first 2998
_journal_page_last 3008
_journal_paper_doi 10.1039/c2dt31828h
_journal_volume 42
_journal_year 2013
_chemical_formula_moiety 'C108 H152 N4 P8 Pt4'
_chemical_formula_sum 'C108 H152 N4 P8 Pt4'
_chemical_formula_weight 2534.46
_chemical_name_systematic
;
?
;
_space_group_IT_number 14
_symmetry_cell_setting monoclinic
_symmetry_space_group_name_Hall '-P 2yn'
_symmetry_space_group_name_H-M 'P 1 21/n 1'
_atom_sites_solution_hydrogens geom
_atom_sites_solution_primary direct
_atom_sites_solution_secondary difmap
_audit_creation_method SHELXL-97
_cell_angle_alpha 90.00
_cell_angle_beta 102.19(3)
_cell_angle_gamma 90.00
_cell_formula_units_Z 2
_cell_length_a 17.950(4)
_cell_length_b 9.6820(19)
_cell_length_c 37.661(8)
_cell_measurement_reflns_used 111462
_cell_measurement_temperature 100(2)
_cell_measurement_theta_max 32.40
_cell_measurement_theta_min 1.24
_cell_volume 6398(2)
_computing_cell_refinement HKL3000
_computing_data_collection 'PAL ADSC Quantum-210 ADX Program'
_computing_data_reduction HKL3000
_computing_molecular_graphics 'Diamond 3'
_computing_publication_material WinGX
_computing_structure_refinement 'Bruker SHELXTL'
_computing_structure_solution 'Bruker SHELXTL'
_diffrn_ambient_temperature 100(2)
_diffrn_measured_fraction_theta_full 0.957
_diffrn_measured_fraction_theta_max 0.957
_diffrn_measurement_device_type 'ADSC Q210 CCD area detector'
_diffrn_measurement_method 'omega scan'
_diffrn_radiation_monochromator 'Si(111) double crystal monochromator'
_diffrn_radiation_source 'PLSII 2D bending magnet'
_diffrn_radiation_type synchrotron
_diffrn_radiation_wavelength 0.75000
_diffrn_reflns_av_R_equivalents 0.0420
_diffrn_reflns_av_sigmaI/netI 0.0384
_diffrn_reflns_limit_h_max 20
_diffrn_reflns_limit_h_min -20
_diffrn_reflns_limit_k_max 11
_diffrn_reflns_limit_k_min -11
_diffrn_reflns_limit_l_max 44
_diffrn_reflns_limit_l_min -44
_diffrn_reflns_number 36378
_diffrn_reflns_theta_full 26.00
_diffrn_reflns_theta_max 26.00
_diffrn_reflns_theta_min 1.91
_exptl_absorpt_coefficient_mu 4.982
_exptl_absorpt_correction_T_max 0.7218
_exptl_absorpt_correction_T_min 0.4070
_exptl_absorpt_correction_type empirical
_exptl_absorpt_process_details 'HKL2000 Scalepack'
_exptl_crystal_colour colorless
_exptl_crystal_density_diffrn 1.316
_exptl_crystal_density_method 'not measured'
_exptl_crystal_description needle
_exptl_crystal_F_000 2520
_exptl_crystal_size_max 0.22
_exptl_crystal_size_mid 0.07
_exptl_crystal_size_min 0.07
_platon_squeeze_details
;
?
;
_refine_diff_density_max 1.889
_refine_diff_density_min -2.086
_refine_diff_density_rms 0.137
_refine_ls_extinction_coef 0.0006(3)
_refine_ls_extinction_expression Fc^*^=kFc[1+0.001xFc^2^\l^3^/sin(2\q)]^-1/4^
_refine_ls_extinction_method SHELXL
_refine_ls_goodness_of_fit_ref 1.133
_refine_ls_hydrogen_treatment constr
_refine_ls_matrix_type full
_refine_ls_number_parameters 635
_refine_ls_number_reflns 10239
_refine_ls_number_restraints 357
_refine_ls_restrained_S_all 2.882
_refine_ls_R_factor_all 0.0729
_refine_ls_R_factor_gt 0.0578
_refine_ls_shift/su_max 0.000
_refine_ls_shift/su_mean 0.000
_refine_ls_structure_factor_coef Fsqd
_refine_ls_weighting_details 'calc w=1/[\s^2^(Fo^2^)+(0.1151P)^2^+2.2135P] where P=(Fo^2^+2Fc^2^)/3'
_refine_ls_weighting_scheme calc
_refine_ls_wR_factor_gt 0.1748
_refine_ls_wR_factor_ref 0.1834
_reflns_number_gt 7524
_reflns_number_total 10239
_reflns_threshold_expression >2sigma(I)
_cod_data_source_file c2dt31828h.txt
_cod_data_source_block complex2b
_cod_depositor_comments
;
The following automatic conversions were performed:

'_symmetry_cell_setting' value 'Monoclinic' changed to 'monoclinic'
according to /home/saulius/struct/CIF-dictionaries/cif_core.dic
dictionary named 'cif_core.dic' version 2.4.2 from 2011-04-26.

Automatic conversion script
Id: cif_fix_values 1891 2012-01-12 08:04:46Z andrius 
;
_cod_original_sg_symbol_H-M P2(1)/n
_cod_database_code 7022134

loop_
_symmetry_equiv_pos_as_xyz
'x, y, z'
'-x+1/2, y+1/2, -z+1/2'
'-x, -y, -z'
'x-1/2, -y-1/2, z-1/2'

loop_
_atom_site_label
_atom_site_type_symbol
_atom_site_fract_x
_atom_site_fract_y
_atom_site_fract_z
_atom_site_U_iso_or_equiv
_atom_site_adp_type
_atom_site_occupancy
_atom_site_symmetry_multiplicity
_atom_site_calc_flag
_atom_site_refinement_flags
_atom_site_disorder_assembly
_atom_site_disorder_group
Pt1 Pt 0.37496(6) 1.12879(10) 0.08977(3) 0.0655(5) Uani 1 1 d . . .
P1 P 0.3783(5) 1.2883(8) 0.0455(2) 0.084(2) Uani 1 1 d D B .
C1P C 0.4136(19) 1.459(2) 0.0613(8) 0.090(9) Uani 1 1 d D . .
H1P1 H 0.3787 1.4986 0.0758 0.108 Uiso 1 1 calc R . .
H1P2 H 0.4640 1.4479 0.0778 0.108 Uiso 1 1 calc R . .
C2P C 0.422(2) 1.563(3) 0.0322(9) 0.112(12) Uani 1 1 d D . .
H2P1 H 0.4622 1.5326 0.0200 0.167 Uiso 1 1 calc R . .
H2P2 H 0.4351 1.6535 0.0434 0.167 Uiso 1 1 calc R . .
H2P3 H 0.3736 1.5699 0.0144 0.167 Uiso 1 1 calc R . .
C3P C 0.2798(18) 1.329(5) 0.0184(9) 0.120(12) Uani 1 1 d DU . .
H3P1 H 0.2809 1.3341 -0.0077 0.144 Uiso 1 1 calc R A 1
H3P2 H 0.2443 1.2544 0.0218 0.144 Uiso 1 1 calc R A 1
C4P C 0.251(16) 1.47(3) 0.031(11) 0.13(4) Uani 0.08 1 d PDU B 1
H4P1 H 0.2579 1.5399 0.0135 0.200 Uiso 0.08 1 calc PR B 1
H4P2 H 0.2807 1.4906 0.0549 0.200 Uiso 0.08 1 calc PR B 1
H4P3 H 0.1973 1.4591 0.0314 0.200 Uiso 0.08 1 calc PR B 1
C54P C 0.225(2) 1.361(5) 0.0437(13) 0.132(14) Uani 0.92 1 d PDU B 2
H54A H 0.2444 1.4404 0.0592 0.198 Uiso 0.92 1 calc PR B 2
H54B H 0.2211 1.2808 0.0589 0.198 Uiso 0.92 1 calc PR B 2
H54C H 0.1745 1.3839 0.0290 0.198 Uiso 0.92 1 calc PR B 2
C5P C 0.4262(18) 1.232(4) 0.0124(9) 0.108(11) Uani 1 1 d DU . .
H5P1 H 0.3989 1.1516 -0.0004 0.129 Uiso 1 1 calc R B .
H5P2 H 0.4254 1.3067 -0.0056 0.129 Uiso 1 1 calc R . .
C6P C 0.5092(17) 1.191(4) 0.0283(12) 0.124(14) Uani 1 1 d D B .
H6P1 H 0.5357 1.2687 0.0424 0.185 Uiso 1 1 calc R . .
H6P2 H 0.5348 1.1687 0.0085 0.185 Uiso 1 1 calc R . .
H6P3 H 0.5103 1.1108 0.0441 0.185 Uiso 1 1 calc R . .
P2 P 0.3519(6) 0.9577(8) 0.1277(2) 0.097(3) Uani 1 1 d D D .
C7P C 0.2466(18) 0.938(4) 0.1249(13) 0.133(13) Uani 1 1 d DU . .
H7P1 H 0.2217 0.9062 0.1003 0.159 Uiso 1 1 calc R C 1
H7P2 H 0.2378 0.8683 0.1427 0.159 Uiso 1 1 calc R C 1
C8P C 0.211(3) 1.076(5) 0.133(2) 0.14(2) Uani 0.79(8) 1 d PDU D 1
H8P1 H 0.2217 1.1467 0.1158 0.206 Uiso 0.79(8) 1 calc PR D 1
H8P2 H 0.2333 1.1051 0.1578 0.206 Uiso 0.79(8) 1 calc PR D 1
H8P3 H 0.1560 1.0651 0.1299 0.206 Uiso 0.79(8) 1 calc PR D 1
C58P C 0.201(7) 1.058(12) 0.103(2) 0.15(4) Uani 0.21(8) 1 d PDU D 2
H58A H 0.1484 1.0566 0.1071 0.227 Uiso 0.21(8) 1 calc PR D 2
H58B H 0.2001 1.0467 0.0774 0.227 Uiso 0.21(8) 1 calc PR D 2
H58C H 0.2247 1.1463 0.1117 0.227 Uiso 0.21(8) 1 calc PR D 2
C9P C 0.380(2) 0.784(4) 0.1155(13) 0.137(15) Uani 1 1 d DU . .
H9P1 H 0.3665 0.7134 0.1321 0.164 Uiso 1 1 calc R D .
H9P2 H 0.3544 0.7601 0.0902 0.164 Uiso 1 1 calc R . .
C10P C 0.467(2) 0.794(4) 0.1194(11) 0.144(17) Uani 1 1 d D D .
H10A H 0.4787 0.8656 0.1029 0.216 Uiso 1 1 calc R . .
H10B H 0.4869 0.7051 0.1132 0.216 Uiso 1 1 calc R . .
H10C H 0.4908 0.8183 0.1445 0.216 Uiso 1 1 calc R . .
C11P C 0.387(3) 0.989(3) 0.1763(7) 0.117(13) Uani 1 1 d D . .
H11A H 0.4411 1.0154 0.1805 0.140 Uiso 1 1 calc R D .
H11B H 0.3585 1.0683 0.1836 0.140 Uiso 1 1 calc R . .
C12P C 0.379(3) 0.865(4) 0.2014(11) 0.143(15) Uani 1 1 d DU D .
H12A H 0.4103 0.7882 0.1960 0.214 Uiso 1 1 calc R . .
H12B H 0.3256 0.8364 0.1973 0.214 Uiso 1 1 calc R . .
H12C H 0.3964 0.8930 0.2269 0.214 Uiso 1 1 calc R . .
Pt2 Pt 0.94433(6) 0.69965(9) 0.12577(2) 0.0616(5) Uani 1 1 d . E .
P3 P 0.9403(8) 0.8501(11) 0.0784(3) 0.132(5) Uani 1 1 d D . .
C13P C 0.999(2) 1.000(4) 0.0860(12) 0.130(12) Uani 0.34(6) 1 d PDU E 1
H13A H 1.0376 0.9932 0.1088 0.156 Uiso 0.34(6) 1 calc PR E 1
H13B H 1.0237 1.0183 0.0655 0.156 Uiso 0.34(6) 1 calc PR E 1
C14P C 0.935(6) 1.113(8) 0.089(4) 0.14(2) Uani 0.34(6) 1 d PDU E 1
H14A H 0.8858 1.0810 0.0750 0.211 Uiso 0.34(6) 1 calc PR E 1
H14B H 0.9488 1.2001 0.0785 0.211 Uiso 0.34(6) 1 calc PR E 1
H14C H 0.9330 1.1261 0.1142 0.211 Uiso 0.34(6) 1 calc PR E 1
C63P C 0.999(2) 1.000(4) 0.0860(12) 0.130(12) Uani 0.66(6) 1 d PU E 2
H63A H 0.9863 1.0483 0.1072 0.156 Uiso 0.66(6) 1 calc PR E 2
H63B H 1.0520 0.9678 0.0934 0.156 Uiso 0.66(6) 1 calc PR E 2
C64P C 0.997(4) 1.101(7) 0.0580(18) 0.133(18) Uani 0.66(6) 1 d PU E 2
H64A H 1.0221 1.0645 0.0394 0.199 Uiso 0.66(6) 1 calc PR E 2
H64B H 1.0232 1.1850 0.0686 0.199 Uiso 0.66(6) 1 calc PR E 2
H64C H 0.9437 1.1238 0.0470 0.199 Uiso 0.66(6) 1 calc PR E 2
C15P C 0.841(3) 0.923(11) 0.065(3) 0.22(4) Uani 0.59(11) 1 d PDU E 1
H15A H 0.8419 1.0187 0.0748 0.266 Uiso 0.59(11) 1 calc PR E 1
H15B H 0.8271 0.9296 0.0384 0.266 Uiso 0.59(11) 1 calc PR E 1
C16P C 0.777(4) 0.847(11) 0.078(3) 0.21(4) Uani 0.59(11) 1 d PDU E 1
H16A H 0.7304 0.8528 0.0585 0.308 Uiso 0.59(11) 1 calc PR E 1
H16B H 0.7678 0.8896 0.0999 0.308 Uiso 0.59(11) 1 calc PR E 1
H16C H 0.7913 0.7503 0.0821 0.308 Uiso 0.59(11) 1 calc PR E 1
C65P C 0.856(4) 0.971(9) 0.085(3) 0.12(3) Uani 0.41(11) 1 d PDU E 2
H65A H 0.8714 1.0140 0.1090 0.143 Uiso 0.41(11) 1 calc PR E 2
H65B H 0.8527 1.0461 0.0667 0.143 Uiso 0.41(11) 1 calc PR E 2
C66P C 0.768(6) 0.913(17) 0.082(4) 0.14(3) Uani 0.41(11) 1 d PDU E 2
H66A H 0.7334 0.9910 0.0806 0.214 Uiso 0.41(11) 1 calc PR E 2
H66B H 0.7664 0.8563 0.1031 0.214 Uiso 0.41(11) 1 calc PR E 2
H66C H 0.7536 0.8566 0.0597 0.214 Uiso 0.41(11) 1 calc PR E 2
C17P C 0.939(4) 0.779(7) 0.0333(14) 0.24(2) Uani 0.50(10) 1 d PDU E 1
H17A H 0.8882 0.7408 0.0231 0.294 Uiso 0.50(10) 1 calc PR E 1
H17B H 0.9492 0.8543 0.0171 0.294 Uiso 0.50(10) 1 calc PR E 1
C18P C 1.001(6) 0.662(10) 0.034(3) 0.22(3) Uani 0.50(10) 1 d PDU E 1
H18A H 0.9753 0.5718 0.0309 0.331 Uiso 0.50(10) 1 calc PR E 1
H18B H 1.0376 0.6644 0.0571 0.331 Uiso 0.50(10) 1 calc PR E 1
H18C H 1.0271 0.6769 0.0139 0.331 Uiso 0.50(10) 1 calc PR E 1
C67P C 0.939(4) 0.779(7) 0.0333(14) 0.24(2) Uani 0.50(10) 1 d PDU E 2
H67A H 0.9120 0.6897 0.0292 0.294 Uiso 0.50(10) 1 calc PR E 2
H67B H 0.9182 0.8445 0.0136 0.294 Uiso 0.50(10) 1 calc PR E 2
C68P C 1.029(5) 0.761(16) 0.038(3) 0.23(3) Uani 0.50(10) 1 d PDU E 2
H68A H 1.0484 0.7046 0.0600 0.347 Uiso 0.50(10) 1 calc PR E 2
H68B H 1.0535 0.8518 0.0413 0.347 Uiso 0.50(10) 1 calc PR E 2
H68C H 1.0404 0.7149 0.0169 0.347 Uiso 0.50(10) 1 calc PR E 2
P4 P 0.9397(5) 0.5454(7) 0.1726(2) 0.087(2) Uani 1 1 d D . .
C19P C 0.8506(17) 0.456(3) 0.1689(8) 0.102(9) Uani 1 1 d DU E .
H19A H 0.8376 0.4095 0.1450 0.122 Uiso 1 1 calc R . .
H19B H 0.8568 0.3831 0.1879 0.122 Uiso 1 1 calc R . .
C20P C 0.785(2) 0.549(5) 0.1730(12) 0.137(13) Uani 1 1 d DU . .
H20A H 0.7978 0.5978 0.1963 0.205 Uiso 1 1 calc R E .
H20B H 0.7389 0.4935 0.1721 0.205 Uiso 1 1 calc R . .
H20C H 0.7755 0.6168 0.1532 0.205 Uiso 1 1 calc R . .
C21P C 1.014(2) 0.414(4) 0.1794(12) 0.136(13) Uani 1 1 d DU E .
H21A H 1.0648 0.4587 0.1832 0.163 Uiso 1 1 calc R . .
H21B H 1.0120 0.3588 0.2013 0.163 Uiso 1 1 calc R . .
C22P C 1.003(3) 0.320(4) 0.1467(12) 0.136(13) Uani 1 1 d DU . .
H22A H 0.9574 0.2641 0.1454 0.204 Uiso 1 1 calc R E .
H22B H 1.0477 0.2593 0.1488 0.204 Uiso 1 1 calc R . .
H22C H 0.9980 0.3760 0.1246 0.204 Uiso 1 1 calc R . .
C23P C 0.960(2) 0.626(4) 0.2195(9) 0.125(12) Uani 1 1 d DU E .
H23A H 1.0155 0.6450 0.2266 0.150 Uiso 1 1 calc R . .
H23B H 0.9333 0.7155 0.2181 0.150 Uiso 1 1 calc R . .
C24P C 0.937(3) 0.540(5) 0.2500(11) 0.137(13) Uani 1 1 d DU . .
H24A H 0.8821 0.5467 0.2482 0.206 Uiso 1 1 calc R E .
H24B H 0.9640 0.5745 0.2737 0.206 Uiso 1 1 calc R . .
H24C H 0.9510 0.4426 0.2475 0.206 Uiso 1 1 calc R . .
N1 N 0.4138(12) 1.267(2) 0.1327(5) 0.064(5) Uani 1 1 d . . .
C1 C 0.3644(16) 1.353(3) 0.1424(7) 0.071(7) Uani 1 1 d . . .
H1 H 0.3130 1.3482 0.1295 0.085 Uiso 1 1 calc R . .
C2 C 0.3822(15) 1.446(3) 0.1696(7) 0.068(6) Uani 1 1 d . . .
H2 H 0.3451 1.5086 0.1748 0.082 Uiso 1 1 calc R . .
C3 C 0.4575(14) 1.447(2) 0.1900(7) 0.065(6) Uani 1 1 d . . .
H3 H 0.4721 1.5085 0.2099 0.078 Uiso 1 1 calc R . .
C4 C 0.5103(13) 1.357(2) 0.1806(6) 0.059(6) Uani 1 1 d . . .
C5 C 0.4856(14) 1.267(2) 0.1501(6) 0.062(6) Uani 1 1 d . . .
H5 H 0.5212 1.2079 0.1423 0.074 Uiso 1 1 calc R . .
N2 N 1.0033(12) 0.8412(19) 0.1627(5) 0.057(5) Uani 1 1 d . . .
C6 C 1.0796(15) 0.839(3) 0.1728(7) 0.069(6) Uani 1 1 d . E .
H6 H 1.1077 0.7762 0.1615 0.083 Uiso 1 1 calc R . .
C7 C 1.1185(17) 0.928(3) 0.1995(7) 0.081(8) Uani 1 1 d . . .
H7 H 1.1726 0.9267 0.2059 0.097 Uiso 1 1 calc R E .
C8 C 1.0772(15) 1.017(3) 0.2168(7) 0.071(7) Uani 1 1 d . E .
H8 H 1.1028 1.0771 0.2354 0.085 Uiso 1 1 calc R . .
C9 C 0.9983(13) 1.018(2) 0.2067(6) 0.051(5) Uani 1 1 d . . .
C10 C 0.9635(13) 0.929(2) 0.1791(6) 0.054(5) Uani 1 1 d . E .
H10 H 0.9096 0.9295 0.1717 0.065 Uiso 1 1 calc R . .
C11 C 0.5860(14) 1.348(2) 0.2015(6) 0.056(5) Uani 1 1 d . . .
C12 C 0.6460(15) 1.342(3) 0.2210(6) 0.060(6) Uani 1 1 d . . .
C13 C 0.7776(13) 1.252(2) 0.2303(6) 0.059(6) Uani 1 1 d . . .
H13 H 0.7662 1.2166 0.2063 0.071 Uiso 1 1 calc R . .
C14 C 0.7223(14) 1.326(2) 0.2435(6) 0.059(6) Uani 1 1 d . . .
C15 C 0.7403(15) 1.379(2) 0.2792(7) 0.070(7) Uani 1 1 d . . .
H15 H 0.7032 1.4299 0.2885 0.084 Uiso 1 1 calc R . .
C16 C 0.8107(16) 1.358(3) 0.3004(7) 0.084(8) Uani 1 1 d . . .
H16 H 0.8226 1.3946 0.3243 0.101 Uiso 1 1 calc R . .
C17 C 0.8651(16) 1.283(3) 0.2878(7) 0.081(8) Uani 1 1 d . . .
H17 H 0.9134 1.2666 0.3032 0.098 Uiso 1 1 calc R . .
C18 C 0.8495(15) 1.231(3) 0.2524(7) 0.068(7) Uani 1 1 d . E .
C19 C 0.9062(15) 1.159(3) 0.2379(6) 0.062(6) Uani 1 1 d . . .
C20 C 0.9507(14) 1.102(2) 0.2238(6) 0.059(6) Uani 1 1 d . E .
C21 C 0.8880(17) 0.562(3) 0.0908(7) 0.076(7) Uani 1 1 d . . .
C22 C 0.8541(16) 0.480(2) 0.0707(7) 0.067(7) Uani 1 1 d . E .
C23 C 0.8146(15) 0.378(2) 0.0466(7) 0.064(6) Uani 1 1 d . . .
C24 C 0.7567(17) 0.303(3) 0.0551(8) 0.078(7) Uani 1 1 d . E .
H24 H 0.7432 0.3168 0.0779 0.093 Uiso 1 1 calc R . .
C25 C 0.7166(16) 0.205(3) 0.0306(9) 0.082(8) Uani 1 1 d . . .
H25 H 0.6749 0.1566 0.0365 0.099 Uiso 1 1 calc R E .
C26 C 0.7378(15) 0.179(3) -0.0022(7) 0.068(7) Uani 1 1 d . E .
C27 C 0.795(2) 0.254(3) -0.0105(8) 0.094(10) Uani 1 1 d . . .
H27 H 0.8098 0.2386 -0.0330 0.113 Uiso 1 1 calc R E .
C28 C 0.834(2) 0.353(4) 0.0133(9) 0.100(11) Uani 1 1 d . E .
H28 H 0.8742 0.4046 0.0066 0.120 Uiso 1 1 calc R . .
C29 C 0.6976(15) 0.082(3) -0.0281(7) 0.072(7) Uani 1 1 d . . .
C30 C 0.6670(16) 0.001(3) -0.0508(8) 0.080(8) Uani 1 1 d . . .

loop_
_atom_site_aniso_label
_atom_site_aniso_U_11
_atom_site_aniso_U_22
_atom_site_aniso_U_33
_atom_site_aniso_U_23
_atom_site_aniso_U_13
_atom_site_aniso_U_12
Pt1 0.0727(7) 0.0541(7) 0.0594(7) -0.0019(4) -0.0099(5) -0.0102(5)
P1 0.109(6) 0.065(4) 0.067(4) 0.006(3) -0.009(4) 0.001(4)
C1P 0.11(2) 0.062(16) 0.081(19) 0.009(14) -0.012(17) 0.002(16)
C2P 0.17(3) 0.07(2) 0.10(2) 0.026(18) 0.03(2) 0.00(2)
C3P 0.11(3) 0.16(3) 0.08(2) 0.00(2) -0.011(16) 0.02(2)
C4P 0.13(4) 0.13(4) 0.13(4) 0.000(3) 0.028(8) 0.000(3)
C54P 0.132(14) 0.132(14) 0.132(14) 0.000(3) 0.028(4) 0.000(3)
C5P 0.12(2) 0.100(18) 0.101(19) 0.006(16) 0.015(16) 0.009(17)
C6P 0.08(2) 0.15(4) 0.14(3) 0.06(3) 0.02(2) 0.01(2)
P2 0.141(8) 0.066(4) 0.082(5) -0.006(4) 0.021(5) -0.035(5)
C7P 0.12(3) 0.11(2) 0.16(4) -0.01(2) 0.02(2) -0.04(2)
C8P 0.14(2) 0.14(2) 0.14(2) 0.000(3) 0.029(5) 0.000(3)
C58P 0.15(4) 0.15(4) 0.15(4) 0.000(3) 0.032(8) 0.000(3)
C9P 0.137(15) 0.136(15) 0.137(15) 0.000(3) 0.029(4) 0.000(3)
C10P 0.20(5) 0.09(3) 0.12(3) -0.02(2) -0.03(3) 0.04(3)
C11P 0.19(4) 0.09(2) 0.067(19) 0.005(17) 0.02(2) -0.06(2)
C12P 0.143(16) 0.143(16) 0.142(16) 0.000(3) 0.030(4) 0.000(3)
Pt2 0.0815(8) 0.0456(6) 0.0525(6) -0.0015(4) 0.0026(5) -0.0049(4)
P3 0.191(11) 0.105(7) 0.070(5) 0.038(5) -0.040(6) -0.072(7)
C13P 0.131(12) 0.130(12) 0.130(12) 0.0001(19) 0.027(3) -0.0003(19)
C14P 0.14(2) 0.14(2) 0.14(2) 0.000(3) 0.030(6) 0.000(3)
C63P 0.131(12) 0.130(12) 0.130(12) 0.0001(19) 0.027(3) -0.0003(19)
C64P 0.133(19) 0.133(19) 0.133(19) 0.000(3) 0.028(5) -0.013(3)
C15P 0.22(4) 0.22(4) 0.22(4) 0.0001(19) 0.047(8) 0.0000(19)
C16P 0.16(5) 0.14(7) 0.27(10) 0.06(7) -0.09(5) 0.02(5)
C65P 0.12(3) 0.12(3) 0.12(3) 0.000(3) 0.025(7) 0.001(3)
C66P 0.14(3) 0.14(3) 0.14(3) 0.000(3) 0.028(7) 0.000(3)
C17P 0.27(2) 0.21(2) 0.24(2) 0.0001(19) 0.052(5) -0.1260(19)
C18P 0.23(3) 0.22(3) 0.21(3) 0.000(3) 0.047(7) -0.123(3)
C67P 0.27(2) 0.21(2) 0.24(2) 0.0001(19) 0.052(5) -0.1260(19)
C68P 0.28(3) 0.18(3) 0.23(3) 0.000(3) 0.050(7) -0.051(3)
P4 0.130(7) 0.055(4) 0.069(4) 0.005(3) 0.004(4) -0.016(4)
C19P 0.15(3) 0.09(2) 0.063(17) 0.003(15) 0.012(18) -0.017(18)
C20P 0.137(14) 0.137(14) 0.137(14) 0.000(3) 0.029(4) 0.000(3)
C21P 0.136(13) 0.136(13) 0.136(13) 0.000(3) 0.029(4) 0.000(3)
C22P 0.136(13) 0.136(13) 0.136(13) 0.000(3) 0.029(4) 0.000(3)
C23P 0.126(12) 0.125(12) 0.125(12) 0.000(3) 0.027(4) 0.000(3)
C24P 0.137(13) 0.137(13) 0.137(13) 0.000(3) 0.029(4) 0.000(3)
N1 0.064(12) 0.063(12) 0.057(12) -0.003(10) -0.008(10) -0.006(11)
C1 0.067(16) 0.072(16) 0.067(16) -0.001(14) -0.001(13) -0.010(14)
C2 0.069(15) 0.053(14) 0.075(17) 0.000(12) -0.002(12) 0.003(12)
C3 0.065(15) 0.052(13) 0.074(16) -0.007(12) 0.005(12) -0.008(12)
C4 0.062(14) 0.057(13) 0.053(13) 0.003(11) 0.000(11) 0.003(12)
C5 0.068(15) 0.057(13) 0.055(13) 0.004(11) 0.000(11) -0.015(12)
N2 0.073(13) 0.042(9) 0.049(10) 0.007(8) 0.000(9) -0.005(10)
C6 0.065(16) 0.072(15) 0.070(16) -0.007(13) 0.016(13) 0.008(14)
C7 0.079(18) 0.088(19) 0.071(17) -0.022(15) 0.006(14) -0.001(16)
C8 0.079(17) 0.072(16) 0.064(15) -0.013(13) 0.018(13) -0.006(14)
C9 0.060(13) 0.047(11) 0.046(12) -0.005(9) 0.008(10) -0.007(11)
C10 0.056(13) 0.049(12) 0.057(13) 0.012(10) 0.010(10) 0.008(11)
C11 0.062(14) 0.050(12) 0.052(13) -0.005(10) 0.001(11) 0.001(11)
C12 0.072(16) 0.060(13) 0.045(12) -0.003(11) 0.009(12) -0.002(12)
C13 0.073(15) 0.053(12) 0.046(12) -0.004(10) -0.003(11) 0.018(12)
C14 0.065(14) 0.056(12) 0.049(13) 0.004(10) -0.006(11) 0.007(12)
C15 0.079(17) 0.066(15) 0.057(14) -0.015(12) -0.001(13) 0.015(13)
C16 0.081(19) 0.11(2) 0.057(15) -0.014(15) 0.000(14) 0.005(17)
C17 0.072(17) 0.11(2) 0.056(15) -0.017(15) 0.000(12) 0.032(16)
C18 0.071(16) 0.072(15) 0.055(14) 0.003(12) 0.000(12) 0.022(14)
C19 0.073(16) 0.062(14) 0.045(13) 0.006(11) 0.001(12) 0.011(13)
C20 0.066(15) 0.055(13) 0.052(13) 0.005(11) 0.004(11) 0.002(12)
C21 0.10(2) 0.064(16) 0.062(16) -0.007(13) 0.012(14) -0.015(15)
C22 0.095(18) 0.043(12) 0.056(14) 0.001(11) -0.002(13) -0.010(13)
C23 0.075(16) 0.047(13) 0.062(15) 0.011(11) 0.002(12) -0.013(12)
C24 0.088(19) 0.067(17) 0.074(18) -0.008(13) 0.006(14) 0.004(15)
C25 0.076(18) 0.072(18) 0.09(2) -0.011(15) 0.002(15) -0.018(14)
C26 0.075(17) 0.050(13) 0.067(16) -0.004(12) -0.011(13) 0.001(13)
C27 0.13(3) 0.10(2) 0.055(16) -0.026(15) 0.013(16) -0.05(2)
C28 0.11(2) 0.12(3) 0.08(2) -0.032(18) 0.023(18) -0.05(2)
C29 0.077(17) 0.050(13) 0.077(17) -0.006(13) -0.008(14) -0.006(13)
C30 0.083(18) 0.071(17) 0.071(17) 0.002(14) -0.019(14) -0.007(15)

loop_
_atom_type_symbol
_atom_type_description
_atom_type_scat_dispersion_real
_atom_type_scat_dispersion_imag
_atom_type_scat_source
C C 0.0036 0.0018 'International Tables Vol C Tables 4.2.6.8 and 6.1.1.4'
H H 0.0000 0.0000 'International Tables Vol C Tables 4.2.6.8 and 6.1.1.4'
N N 0.0071 0.0037 'International Tables Vol C Tables 4.2.6.8 and 6.1.1.4'
P P 0.1123 0.1055 'International Tables Vol C Tables 4.2.6.8 and 6.1.1.4'
Pt Pt -2.1406 9.1612 'International Tables Vol C Tables 4.2.6.8 and 6.1.1.4'

loop_
_geom_angle_atom_site_label_1
_geom_angle_atom_site_label_2
_geom_angle_atom_site_label_3
_geom_angle
_geom_angle_site_symmetry_1
_geom_angle_site_symmetry_3
C30 Pt1 N1 176.6(11) 3_665 .
C30 Pt1 P2 85.0(9) 3_665 .
N1 Pt1 P2 93.2(6) . .
C30 Pt1 P1 87.2(9) 3_665 .
N1 Pt1 P1 94.3(6) . .
P2 Pt1 P1 170.0(3) . .
C5P P1 C1P 109.1(18) . .
C5P P1 C3P 103.1(16) . .
C1P P1 C3P 101.9(17) . .
C5P P1 Pt1 113.8(13) . .
C1P P1 Pt1 115.8(9) . .
C3P P1 Pt1 111.7(14) . .
C2P C1P P1 116(2) . .
C4P C3P C54P 49(10) . .
C4P C3P P1 111(7) . .
C54P C3P P1 111(2) . .
C6P C5P P1 113(3) . .
C11P P2 C9P 110(2) . .
C11P P2 C7P 101(2) . .
C9P P2 C7P 102.6(18) . .
C11P P2 Pt1 116.0(10) . .
C9P P2 Pt1 114.4(15) . .
C7P P2 Pt1 110.5(14) . .
C8P C7P C58P 42(2) . .
C8P C7P P2 111(3) . .
C58P C7P P2 112(6) . .
C10P C9P P2 104(3) . .
C12P C11P P2 115(2) . .
C21 Pt2 N2 179.4(9) . .
C21 Pt2 P3 89.0(8) . .
N2 Pt2 P3 91.7(5) . .
C21 Pt2 P4 88.8(8) . .
N2 Pt2 P4 90.6(5) . .
P3 Pt2 P4 176.2(4) . .
C13P P3 C17P 110(2) . .
C13P P3 C15P 103(3) . .
C17P P3 C15P 94(4) . .
C13P P3 C65P 86(3) . .
C17P P3 C65P 119(4) . .
C15P P3 C65P 26(4) . .
C13P P3 Pt2 118.3(15) . .
C17P P3 Pt2 118(2) . .
C15P P3 Pt2 108(3) . .
C65P P3 Pt2 100(3) . .
C14P C13P P3 100(4) . .
C16P C15P P3 118(6) . .
C66P C65P P3 122(7) . .
C18P C17P P3 113(5) . .
C19P P4 C21P 106.7(18) . .
C19P P4 C23P 105.3(16) . .
C21P P4 C23P 99.5(19) . .
C19P P4 Pt2 115.1(11) . .
C21P P4 Pt2 114.3(15) . .
C23P P4 Pt2 114.4(12) . .
C20P C19P P4 114(2) . .
C22P C21P P4 110(3) . .
C24P C23P P4 116(3) . .
C5 N1 C1 120(2) . .
C5 N1 Pt1 120.9(18) . .
C1 N1 Pt1 118.6(16) . .
N1 C1 C2 124(2) . .
C1 C2 C3 118(3) . .
C4 C3 C2 119(2) . .
C3 C4 C11 121(2) . .
C3 C4 C5 118(2) . .
C11 C4 C5 121(2) . .
N1 C5 C4 120(2) . .
C10 N2 C6 119(2) . .
C10 N2 Pt2 118.7(16) . .
C6 N2 Pt2 121.8(17) . .
N2 C6 C7 122(2) . .
C8 C7 C6 119(3) . .
C9 C8 C7 120(2) . .
C8 C9 C10 118(2) . .
C8 C9 C20 124(2) . .
C10 C9 C20 118(2) . .
N2 C10 C9 123(2) . .
C12 C11 C4 175(3) . .
C11 C12 C14 175(3) . .
C18 C13 C14 120(2) . .
C13 C14 C15 119(2) . .
C13 C14 C12 120(2) . .
C15 C14 C12 121(2) . .
C16 C15 C14 120(2) . .
C15 C16 C17 121(3) . .
C16 C17 C18 120(2) . .
C13 C18 C17 119(2) . .
C13 C18 C19 119(2) . .
C17 C18 C19 121(2) . .
C20 C19 C18 176(2) . .
C19 C20 C9 173(3) . .
C22 C21 Pt2 179(2) . .
C21 C22 C23 179(3) . .
C24 C23 C28 118(2) . .
C24 C23 C22 121(2) . .
C28 C23 C22 121(2) . .
C23 C24 C25 121(3) . .
C26 C25 C24 120(3) . .
C27 C26 C25 118(2) . .
C27 C26 C29 120(3) . .
C25 C26 C29 122(3) . .
C26 C27 C28 121(3) . .
C23 C28 C27 121(3) . .
C30 C29 C26 177(3) . .
C29 C30 Pt1 175(3) . 3_665

loop_
_geom_bond_atom_site_label_1
_geom_bond_atom_site_label_2
_geom_bond_distance
_geom_bond_site_symmetry_2
Pt1 C30 1.96(3) 3_665
Pt1 N1 2.10(2) .
Pt1 P2 2.281(8) .
Pt1 P1 2.283(8) .
P1 C5P 1.74(3) .
P1 C1P 1.83(3) .
P1 C3P 1.89(3) .
C1P C2P 1.52(3) .
C3P C4P 1.54(5) .
C3P C54P 1.54(3) .
C5P C6P 1.54(3) .
P2 C11P 1.83(3) .
P2 C9P 1.84(3) .
P2 C7P 1.88(3) .
C7P C8P 1.53(4) .
C7P C58P 1.55(5) .
C9P C10P 1.55(4) .
C11P C12P 1.55(4) .
Pt2 C21 1.99(3) .
Pt2 N2 2.077(19) .
Pt2 P3 2.291(8) .
Pt2 P4 2.327(7) .
P3 C13P 1.77(3) .
P3 C17P 1.83(4) .
P3 C15P 1.89(5) .
P3 C65P 1.97(5) .
C13P C14P 1.59(5) .
C15P C16P 1.51(5) .
C65P C66P 1.65(5) .
C17P C18P 1.57(5) .
P4 C19P 1.80(3) .
P4 C21P 1.82(3) .
P4 C23P 1.89(3) .
C19P C20P 1.52(4) .
C21P C22P 1.51(4) .
C23P C24P 1.54(4) .
N1 C5 1.32(3) .
N1 C1 1.32(3) .
C1 C2 1.35(4) .
C2 C3 1.41(3) .
C3 C4 1.39(3) .
C4 C11 1.42(3) .
C4 C5 1.43(3) .
N2 C10 1.34(3) .
N2 C6 1.34(3) .
C6 C7 1.39(4) .
C7 C8 1.39(4) .
C8 C9 1.39(3) .
C9 C10 1.40(3) .
C9 C20 1.43(3) .
C11 C12 1.17(3) .
C12 C14 1.46(3) .
C13 C18 1.39(3) .
C13 C14 1.40(3) .
C14 C15 1.41(3) .
C15 C16 1.36(4) .
C16 C17 1.38(4) .
C17 C18 1.40(3) .
C18 C19 1.43(4) .
C19 C20 1.19(3) .
C21 C22 1.18(3) .
C22 C23 1.42(3) .
C23 C24 1.36(4) .
C23 C28 1.39(4) .
C24 C25 1.41(4) .
C25 C26 1.39(4) .
C26 C27 1.35(4) .
C26 C29 1.44(3) .
C27 C28 1.39(4) .
C29 C30 1.20(4) .
C30 Pt1 1.96(3) 3_665

loop_
_platon_squeeze_void_nr
_platon_squeeze_void_average_x
_platon_squeeze_void_average_y
_platon_squeeze_void_average_z
_platon_squeeze_void_volume
_platon_squeeze_void_count_electrons
_platon_squeeze_void_content
1 0.130 0.012 0.013 9 2 ' '
2 0.652 -0.056 0.109 155 46 ' '
3 0.250 0.017 0.250 329 113 ' '
4 0.848 -0.071 0.390 155 45 ' '
5 0.152 0.020 0.609 155 45 ' '
6 0.750 0.002 0.750 329 112 ' '
7 0.348 0.012 0.890 155 43 ' '
8 0.869 -0.012 0.987 9 2 ' '
9 0.630 0.488 0.513 9 2 ' '
10 0.369 0.512 0.487 9 2 ' '
